data_2239467
loop_
_publ_author_name
'de Oliveira, Adriano Bof'
'Feitosa, B\'arbara Regina Santos'
'N\"ather, Christian'
'Jess, Inke'

_publ_section_title
;
 4-Hydroxy-3-methoxybenzaldehyde 4-phenylthiosemicarbazone
;
_journal_issue 3
_journal_name_full 'Acta Crystallographica Section E'
_journal_page_first o278
_journal_paper_doi 10.1107/S1600536814002773
_journal_volume 70
_journal_year 2014
_chemical_formula_iupac 'C15 H15 N3 O2 S'
_chemical_formula_moiety 'C15 H15 N3 O2 S'
_chemical_formula_sum 'C15 H15 N3 O2 S'
_chemical_formula_weight 301.36
_chemical_name_common
;
4-Hydroxy-3-methoxybenzaldehyde 4-phenylthiosemicarbazone
;
_chemical_name_systematic
;
3-[(4-Hydroxy-3-methoxybenzylidene)amino]-1-phenylthiourea
;
_space_group_IT_number 14
_symmetry_cell_setting monoclinic
_symmetry_space_group_name_Hall '-P 2ybc'
_symmetry_space_group_name_H-M 'P 1 21/c 1'
_atom_sites_solution_hydrogens geom
_atom_sites_solution_primary direct
_atom_sites_solution_secondary difmap
_audit_creation_method SHELXL-97
_cell_angle_alpha 90.00
_cell_angle_beta 105.008(4)
_cell_angle_gamma 90.00
_cell_formula_units_Z 4
_cell_length_a 11.1010(5)
_cell_length_b 8.7279(4)
_cell_length_c 15.7921(7)
_cell_measurement_reflns_used 2916
_cell_measurement_temperature 200(2)
_cell_measurement_theta_max 26.00
_cell_measurement_theta_min 1.90
_cell_volume 1477.88(12)
_computing_cell_refinement '<i>X-AREA</i> (Stoe & Cie, 2008)'
_computing_data_collection '<i>X-AREA</i> (Stoe & Cie, 2008)'
_computing_data_reduction '<i>X-RED32</i> (Stoe & Cie, 2008)'
_computing_molecular_graphics 'DIAMOND (Brandenburg, 2006)'
_computing_publication_material 'publCIF (Westrip, 2010)'
_computing_structure_refinement 'SHELXL97 (Sheldrick, 2008)'
_computing_structure_solution 'SHELXS97 (Sheldrick, 2008)'
_diffrn_ambient_temperature 200(2)
_diffrn_measured_fraction_theta_full 0.964
_diffrn_measured_fraction_theta_max 0.964
_diffrn_measurement_device_type 'Stoe IPDS-1'
_diffrn_measurement_method '\f scans'
_diffrn_radiation_monochromator graphite
_diffrn_radiation_type MoK\a
_diffrn_radiation_wavelength 0.71073
_diffrn_reflns_av_R_equivalents 0.0500
_diffrn_reflns_av_sigmaI/netI 0.0360
_diffrn_reflns_limit_h_max 13
_diffrn_reflns_limit_h_min -13
_diffrn_reflns_limit_k_max 10
_diffrn_reflns_limit_k_min -10
_diffrn_reflns_limit_l_max 16
_diffrn_reflns_limit_l_min -19
_diffrn_reflns_number 7883
_diffrn_reflns_theta_full 26.00
_diffrn_reflns_theta_max 26.00
_diffrn_reflns_theta_min 1.90
_exptl_absorpt_coefficient_mu 0.227
_exptl_absorpt_correction_type none
_exptl_crystal_colour yellow
_exptl_crystal_density_diffrn 1.354
_exptl_crystal_density_method 'not measured'
_exptl_crystal_description plate
_exptl_crystal_F_000 632
_exptl_crystal_size_max 0.3
_exptl_crystal_size_mid 0.2
_exptl_crystal_size_min 0.15
_refine_diff_density_max 0.220
_refine_diff_density_min -0.181
_refine_ls_extinction_coef 0.0051(19)
_refine_ls_extinction_expression Fc^*^=kFc[1+0.001xFc^2^\l^3^/sin(2\q)]^-1/4^
_refine_ls_extinction_method 'SHELXL97 (Sheldrick, 2008)'
_refine_ls_goodness_of_fit_ref 1.040
_refine_ls_hydrogen_treatment constr
_refine_ls_matrix_type full
_refine_ls_number_parameters 193
_refine_ls_number_reflns 2814
_refine_ls_number_restraints 0
_refine_ls_restrained_S_all 1.040
_refine_ls_R_factor_all 0.0437
_refine_ls_R_factor_gt 0.0343
_refine_ls_shift/su_max 0.001
_refine_ls_shift/su_mean 0.000
_refine_ls_structure_factor_coef Fsqd
_refine_ls_weighting_details 'calc w=1/[\s^2^(Fo^2^)+(0.0283P)^2^+0.5666P] where P=(Fo^2^+2Fc^2^)/3'
_refine_ls_weighting_scheme calc
_refine_ls_wR_factor_gt 0.0789
_refine_ls_wR_factor_ref 0.0825
_reflns_number_gt 2401
_reflns_number_total 2814
_reflns_threshold_expression I>2\s(I)
_cod_data_source_file bt6961sup1.cif
_cod_data_source_block I
_cod_original_sg_symbol_H-M 'P 21/c'
_cod_database_code 2239467
_cod_database_fobs_code 2239467

loop_
_symmetry_equiv_pos_as_xyz
'x, y, z'
'-x, y+1/2, -z+1/2'
'-x, -y, -z'
'x, -y-1/2, z-1/2'

loop_
_atom_site_type_symbol
_atom_site_label
_atom_site_fract_x
_atom_site_fract_y
_atom_site_fract_z
_atom_site_U_iso_or_equiv
_atom_site_adp_type
_atom_site_calc_flag
_atom_site_refinement_flags
_atom_site_occupancy
_atom_site_symmetry_multiplicity
C C1 0.09380(14) 0.31502(18) 0.38433(10) 0.0277(3) Uani d . 1 1
C C2 -0.00285(14) 0.23811(19) 0.32665(11) 0.0312(4) Uani d . 1 1
H H2 0.0098 0.1369 0.3085 0.037 Uiso calc R 1 1
C C3 -0.11786(14) 0.30837(19) 0.29539(11) 0.0308(4) Uani d . 1 1
H H3 -0.1842 0.2543 0.2569 0.037 Uiso calc R 1 1
C C4 -0.13632(14) 0.45689(19) 0.31995(10) 0.0289(3) Uani d . 1 1
C C5 -0.03748(14) 0.53832(18) 0.37529(10) 0.0277(3) Uani d . 1 1
C C6 0.07610(14) 0.46702(18) 0.40785(10) 0.0279(3) Uani d . 1 1
H H6 0.1426 0.5209 0.4463 0.033 Uiso calc R 1 1
O O1 -0.24864(10) 0.53058(14) 0.29167(8) 0.0384(3) Uani d . 1 1
H H1O1 -0.2957 0.4796 0.2513 0.058 Uiso calc R 1 1
O O2 -0.06289(10) 0.68653(13) 0.39208(8) 0.0354(3) Uani d . 1 1
C C7 0.03941(16) 0.7771(2) 0.43923(13) 0.0408(4) Uani d . 1 1
H H7A 0.0712 0.7353 0.4984 0.061 Uiso calc R 1 1
H H7B 0.0116 0.8829 0.4430 0.061 Uiso calc R 1 1
H H7C 0.1058 0.7754 0.4087 0.061 Uiso calc R 1 1
C C8 0.21140(14) 0.23577(18) 0.41893(11) 0.0298(4) Uani d . 1 1
H H8 0.2254 0.1416 0.3928 0.036 Uiso calc R 1 1
N N1 0.29680(11) 0.28779(15) 0.48318(9) 0.0283(3) Uani d . 1 1
N N2 0.40487(11) 0.20239(15) 0.50512(9) 0.0292(3) Uani d . 1 1
H H1N2 0.4160 0.1276 0.4706 0.035 Uiso calc R 1 1
C C9 0.49347(13) 0.23299(17) 0.57920(10) 0.0262(3) Uani d . 1 1
S S1 0.62845(4) 0.13258(5) 0.60149(3) 0.03137(14) Uani d . 1 1
N N3 0.46941(12) 0.34351(16) 0.63052(9) 0.0319(3) Uani d . 1 1
H H1N3 0.3955 0.3873 0.6159 0.038 Uiso calc R 1 1
C C10 0.55817(14) 0.39469(17) 0.70857(11) 0.0293(4) Uani d . 1 1
C C11 0.55360(17) 0.3387(3) 0.78865(12) 0.0442(5) Uani d . 1 1
H H11 0.4933 0.2639 0.7929 0.053 Uiso calc R 1 1
C C12 0.63836(19) 0.3927(3) 0.86368(13) 0.0574(6) Uani d . 1 1
H H12 0.6370 0.3536 0.9196 0.069 Uiso calc R 1 1
C C13 0.72416(17) 0.5025(3) 0.85702(14) 0.0530(6) Uani d . 1 1
H H13 0.7806 0.5408 0.9085 0.064 Uiso calc R 1 1
C C14 0.72884(18) 0.5569(2) 0.77684(15) 0.0501(5) Uani d . 1 1
H H14 0.7890 0.6319 0.7727 0.060 Uiso calc R 1 1
C C15 0.64570(16) 0.5026(2) 0.70154(13) 0.0407(4) Uani d . 1 1
H H15 0.6490 0.5395 0.6456 0.049 Uiso calc R 1 1

loop_
_atom_site_aniso_label
_atom_site_aniso_U_11
_atom_site_aniso_U_22
_atom_site_aniso_U_33
_atom_site_aniso_U_12
_atom_site_aniso_U_13
_atom_site_aniso_U_23
C1 0.0247(7) 0.0305(8) 0.0259(8) 0.0031(6) 0.0030(6) 0.0008(6)
C2 0.0306(8) 0.0301(8) 0.0297(9) 0.0020(6) 0.0021(7) -0.0022(6)
C3 0.0257(7) 0.0330(8) 0.0285(8) -0.0013(6) -0.0025(6) -0.0008(7)
C4 0.0228(7) 0.0344(8) 0.0273(8) 0.0037(6) 0.0022(6) 0.0037(6)
C5 0.0269(7) 0.0271(8) 0.0282(8) 0.0029(6) 0.0057(6) 0.0012(6)
C6 0.0236(7) 0.0303(8) 0.0272(8) 0.0002(6) 0.0022(6) -0.0011(6)
O1 0.0251(6) 0.0409(7) 0.0421(7) 0.0077(5) -0.0044(5) -0.0037(5)
O2 0.0308(6) 0.0288(6) 0.0421(7) 0.0050(5) 0.0011(5) -0.0036(5)
C7 0.0380(9) 0.0296(8) 0.0518(12) -0.0023(7) 0.0061(8) -0.0067(8)
C8 0.0269(7) 0.0291(8) 0.0301(9) 0.0040(6) 0.0014(7) -0.0020(6)
N1 0.0238(6) 0.0286(7) 0.0295(7) 0.0053(5) 0.0017(5) 0.0014(5)
N2 0.0243(6) 0.0300(7) 0.0292(7) 0.0068(5) -0.0002(5) -0.0053(6)
C9 0.0245(7) 0.0266(7) 0.0253(8) 0.0002(6) 0.0025(6) -0.0005(6)
S1 0.0239(2) 0.0357(2) 0.0300(2) 0.00726(16) -0.00104(15) -0.00724(17)
N3 0.0249(6) 0.0327(7) 0.0334(8) 0.0063(5) -0.0010(6) -0.0083(6)
C10 0.0263(7) 0.0275(8) 0.0315(9) 0.0047(6) 0.0029(6) -0.0075(6)
C11 0.0332(9) 0.0618(12) 0.0379(10) -0.0056(8) 0.0099(8) -0.0032(9)
C12 0.0436(11) 0.0995(18) 0.0290(10) 0.0041(12) 0.0093(9) -0.0088(11)
C13 0.0331(9) 0.0692(14) 0.0500(13) 0.0050(9) -0.0013(9) -0.0333(11)
C14 0.0405(10) 0.0360(10) 0.0659(14) -0.0051(8) -0.0002(10) -0.0125(9)
C15 0.0405(9) 0.0313(9) 0.0461(11) -0.0028(7) 0.0034(8) 0.0023(8)

loop_
_atom_type_symbol
_atom_type_description
_atom_type_scat_dispersion_real
_atom_type_scat_dispersion_imag
_atom_type_scat_source
C C 0.0033 0.0016 'International Tables Vol C Tables 4.2.6.8 and 6.1.1.4'
H H 0.0000 0.0000 'International Tables Vol C Tables 4.2.6.8 and 6.1.1.4'
N N 0.0061 0.0033 'International Tables Vol C Tables 4.2.6.8 and 6.1.1.4'
O O 0.0106 0.0060 'International Tables Vol C Tables 4.2.6.8 and 6.1.1.4'
S S 0.1246 0.1234 'International Tables Vol C Tables 4.2.6.8 and 6.1.1.4'

loop_
_geom_angle_atom_site_label_1
_geom_angle_atom_site_label_2
_geom_angle_atom_site_label_3
_geom_angle
C2 C1 C6 119.54(14)
C2 C1 C8 118.90(14)
C6 C1 C8 121.57(14)
C3 C2 C1 120.26(15)
C3 C2 H2 119.9
C1 C2 H2 119.9
C4 C3 C2 120.26(14)
C4 C3 H3 119.9
C2 C3 H3 119.9
O1 C4 C3 122.45(14)
O1 C4 C5 117.57(14)
C3 C4 C5 119.98(14)
O2 C5 C6 124.74(14)
O2 C5 C4 115.64(13)
C6 C5 C4 119.62(14)
C5 C6 C1 120.26(14)
C5 C6 H6 119.9
C1 C6 H6 119.9
C4 O1 H1O1 109.5
C5 O2 C7 116.78(12)
O2 C7 H7A 109.5
O2 C7 H7B 109.5
H7A C7 H7B 109.5
O2 C7 H7C 109.5
H7A C7 H7C 109.5
H7B C7 H7C 109.5
N1 C8 C1 122.57(15)
N1 C8 H8 118.7
C1 C8 H8 118.7
C8 N1 N2 115.18(13)
C9 N2 N1 120.24(13)
C9 N2 H1N2 119.9
N1 N2 H1N2 119.9
N3 C9 N2 117.17(13)
N3 C9 S1 123.73(11)
N2 C9 S1 119.10(12)
C9 N3 C10 123.17(13)
C9 N3 H1N3 118.4
C10 N3 H1N3 118.4
C11 C10 C15 120.93(16)
C11 C10 N3 120.05(15)
C15 C10 N3 119.01(16)
C10 C11 C12 119.19(19)
C10 C11 H11 120.4
C12 C11 H11 120.4
C13 C12 C11 120.0(2)
C13 C12 H12 120.0
C11 C12 H12 120.0
C14 C13 C12 120.46(18)
C14 C13 H13 119.8
C12 C13 H13 119.8
C13 C14 C15 119.98(19)
C13 C14 H14 120.0
C15 C14 H14 120.0
C10 C15 C14 119.41(19)
C10 C15 H15 120.3
C14 C15 H15 120.3

loop_
_geom_bond_atom_site_label_1
_geom_bond_atom_site_label_2
_geom_bond_distance
C1 C2 1.387(2)
C1 C6 1.405(2)
C1 C8 1.453(2)
C2 C3 1.387(2)
C2 H2 0.9500
C3 C4 1.383(2)
C3 H3 0.9500
C4 O1 1.3710(18)
C4 C5 1.406(2)
C5 O2 1.3645(19)
C5 C6 1.380(2)
C6 H6 0.9500
O1 H1O1 0.8400
O2 C7 1.425(2)
C7 H7A 0.9800
C7 H7B 0.9800
C7 H7C 0.9800
C8 N1 1.2792(19)
C8 H8 0.9500
N1 N2 1.3783(17)
N2 C9 1.3458(19)
N2 H1N2 0.8800
C9 N3 1.331(2)
C9 S1 1.6924(15)
N3 C10 1.4356(19)
N3 H1N3 0.8800
C10 C11 1.369(3)
C10 C15 1.378(2)
C11 C12 1.390(3)
C11 H11 0.9500
C12 C13 1.375(3)
C12 H12 0.9500
C13 C14 1.366(3)
C13 H13 0.9500
C14 C15 1.386(3)
C14 H14 0.9500
C15 H15 0.9500

loop_
_geom_hbond_atom_site_label_D
_geom_hbond_atom_site_label_H
_geom_hbond_atom_site_label_A
_geom_hbond_site_symmetry_A
_geom_hbond_distance_DH
_geom_hbond_distance_HA
_geom_hbond_distance_DA
_geom_hbond_angle_DHA
O1 H1O1 S1 4_465 0.84 2.50 3.2844(13) 156.6
N2 H1N2 S1 3_656 0.88 2.53 3.3460(14) 154.5
N3 H1N3 O1 3_566 0.88 2.56 3.2068(18) 131.4

loop_
_geom_torsion_atom_site_label_1
_geom_torsion_atom_site_label_2
_geom_torsion_atom_site_label_3
_geom_torsion_atom_site_label_4
_geom_torsion
C6 C1 C2 C3 -2.8(3)
C8 C1 C2 C3 177.29(16)
C1 C2 C3 C4 1.4(3)
C2 C3 C4 O1 -179.19(16)
C2 C3 C4 C5 1.4(3)
O1 C4 C5 O2 -2.8(2)
C3 C4 C5 O2 176.67(15)
O1 C4 C5 C6 177.76(15)
C3 C4 C5 C6 -2.8(2)
O2 C5 C6 C1 -178.00(16)
C4 C5 C6 C1 1.4(2)
C2 C1 C6 C5 1.4(2)
C8 C1 C6 C5 -178.71(16)
C6 C5 O2 C7 6.7(2)
C4 C5 O2 C7 -172.72(15)
C2 C1 C8 N1 -167.58(16)
C6 C1 C8 N1 12.5(3)
C1 C8 N1 N2 -177.00(14)
C8 N1 N2 C9 -170.17(15)
N1 N2 C9 N3 2.5(2)
N1 N2 C9 S1 -176.66(11)
N2 C9 N3 C10 -176.04(15)
S1 C9 N3 C10 3.1(2)
C9 N3 C10 C11 -97.2(2)
C9 N3 C10 C15 84.1(2)
C15 C10 C11 C12 0.3(3)
N3 C10 C11 C12 -178.35(17)
C10 C11 C12 C13 1.0(3)
C11 C12 C13 C14 -1.5(3)
C12 C13 C14 C15 0.8(3)
C11 C10 C15 C14 -1.1(3)
N3 C10 C15 C14 177.63(16)
C13 C14 C15 C10 0.5(3)
